data_7108350
loop_
_publ_author_name
'Jing Huang'
'Xiao Yang'
'Xianjie Li'
'Pengyu Chen'
'Runli Tang'
'Feng Li'
'Ping Lu'
'Yuguang Ma'
'Lei Wang'
'Jingui Qin'
'Qianqian Li'
'Zhen Li'

_publ_section_title
;
 Bipolar AIE-active luminogens comprised of an oxadiazole core and
 terminal TPE moieties as a new type of host for doped electroluminescence
;
_journal_name_full Chem.Commun.
_journal_page_first 9586
_journal_paper_doi 10.1039/c2cc34966c
_journal_volume 48
_journal_year 2012
_chemical_formula_sum 'C66 H46 N2 O'
_chemical_formula_weight 883.05
_chemical_name_systematic
;
?
;
_space_group_IT_number 14
_symmetry_cell_setting monoclinic
_symmetry_space_group_name_Hall '-P 2ybc'
_symmetry_space_group_name_H-M 'P 1 21/c 1'
_atom_sites_solution_hydrogens geom
_atom_sites_solution_primary direct
_atom_sites_solution_secondary difmap
_audit_creation_method SHELXL-97
_cell_angle_alpha 90.00
_cell_angle_beta 90.18(3)
_cell_angle_gamma 90.00
_cell_formula_units_Z 4
_cell_length_a 15.452(3)
_cell_length_b 12.462(3)
_cell_length_c 26.864(5)
_cell_measurement_temperature 293(2)
_cell_volume 5173.0(19)
_computing_cell_refinement 'Bruker XSCANS'
_computing_data_collection 'Bruker XSCANS'
_computing_data_reduction 'Bruker SHELXTL'
_computing_molecular_graphics 'Bruker SHELXTL'
_computing_publication_material 'Bruker SHELXTL'
_computing_structure_refinement 'SHELXL-97 (Sheldrick, 1997)'
_computing_structure_solution 'SHELXS-97 (Sheldrick, 1990)'
_diffrn_ambient_temperature 293(2)
_diffrn_measured_fraction_theta_full 0.970
_diffrn_measured_fraction_theta_max 0.970
_diffrn_measurement_device_type 'Bruker P4'
_diffrn_measurement_method '\w scans'
_diffrn_radiation_monochromator graphite
_diffrn_radiation_source 'fine-focus sealed tube'
_diffrn_radiation_type MoK\a
_diffrn_radiation_wavelength 0.71073
_diffrn_reflns_av_R_equivalents 0.1373
_diffrn_reflns_av_sigmaI/netI 0.1468
_diffrn_reflns_limit_h_max 20
_diffrn_reflns_limit_h_min -19
_diffrn_reflns_limit_k_max 14
_diffrn_reflns_limit_k_min -16
_diffrn_reflns_limit_l_max 34
_diffrn_reflns_limit_l_min -34
_diffrn_reflns_number 43409
_diffrn_reflns_theta_full 27.48
_diffrn_reflns_theta_max 27.48
_diffrn_reflns_theta_min 3.03
_exptl_absorpt_coefficient_mu 0.017
_exptl_absorpt_correction_type none
_exptl_crystal_density_diffrn 0.283
_exptl_crystal_density_method 'not measured'
_exptl_crystal_F_000 464
_refine_diff_density_max 0.950
_refine_diff_density_min -0.186
_refine_diff_density_rms 0.058
_refine_ls_extinction_method none
_refine_ls_goodness_of_fit_ref 0.803
_refine_ls_hydrogen_treatment mixed
_refine_ls_matrix_type full
_refine_ls_number_parameters 622
_refine_ls_number_reflns 11509
_refine_ls_number_restraints 0
_refine_ls_restrained_S_all 0.803
_refine_ls_R_factor_all 0.2059
_refine_ls_R_factor_gt 0.0759
_refine_ls_shift/su_max 0.026
_refine_ls_shift/su_mean 0.004
_refine_ls_structure_factor_coef Fsqd
_refine_ls_weighting_details 'calc w=1/[\s^2^(Fo^2^)+(0.1943P)^2^+0.0000P] where P=(Fo^2^+2Fc^2^)/3'
_refine_ls_weighting_scheme calc
_refine_ls_wR_factor_gt 0.2180
_refine_ls_wR_factor_ref 0.3177
_reflns_number_gt 3986
_reflns_number_total 11509
_reflns_threshold_expression >2sigma(I)
_cod_data_source_file c2cc34966c.txt
_cod_data_source_block 45d2
_cod_depositor_comments
;

2018-02-22
Z value changed to be consistent with given formula
                 miguel
;
_cod_original_formula_units_Z 1
_cod_original_cell_volume 5173.1(18)
_cod_original_sg_symbol_H-M P2(1)/c
_cod_database_code 7108350

loop_
_symmetry_equiv_pos_as_xyz
'x, y, z'
'-x, y+1/2, -z+1/2'
'-x, -y, -z'
'x, -y-1/2, z-1/2'

loop_
_atom_site_label
_atom_site_type_symbol
_atom_site_fract_x
_atom_site_fract_y
_atom_site_fract_z
_atom_site_U_iso_or_equiv
_atom_site_adp_type
_atom_site_occupancy
_atom_site_symmetry_multiplicity
_atom_site_calc_flag
_atom_site_refinement_flags
C1 C -0.3855(3) 0.3576(4) 0.4434(3) 0.0873(17) Uani 1 1 d .
H1 H -0.4374 0.3206 0.4474 0.105 Uiso 1 1 calc R
N1 N 0.2621(3) 0.7613(3) 0.25201(17) 0.0847(13) Uani 1 1 d .
O1 O 0.16710(17) 0.6329(2) 0.26492(10) 0.0581(7) Uani 1 1 d .
C2 C -0.3524(3) 0.4169(4) 0.4818(2) 0.0778(14) Uani 1 1 d .
H2 H -0.3822 0.4209 0.5118 0.093 Uiso 1 1 calc R
N2 N 0.3021(3) 0.6627(3) 0.24380(18) 0.0903(14) Uani 1 1 d .
C3 C -0.2754(3) 0.4707(3) 0.47626(18) 0.0632(11) Uani 1 1 d .
H3 H -0.2540 0.5118 0.5024 0.076 Uiso 1 1 calc R
C4 C -0.2287(3) 0.4646(3) 0.43183(16) 0.0535(10) Uani 1 1 d .
C5 C -0.2642(3) 0.4050(3) 0.39337(19) 0.0677(12) Uani 1 1 d .
H5 H -0.2352 0.4001 0.3632 0.081 Uiso 1 1 calc R
C6 C -0.3421(3) 0.3529(4) 0.3993(3) 0.0857(16) Uani 1 1 d .
H6 H -0.3654 0.3139 0.3730 0.103 Uiso 1 1 calc R
C7 C -0.1788(4) 0.8575(4) 0.4633(2) 0.0841(15) Uani 1 1 d .
H7 H -0.1862 0.9295 0.4713 0.101 Uiso 1 1 calc R
C8 C -0.2354(3) 0.8078(3) 0.43177(19) 0.0735(13) Uani 1 1 d .
H8 H -0.2815 0.8459 0.4182 0.088 Uiso 1 1 calc R
C9 C -0.2241(3) 0.7019(3) 0.42017(17) 0.0624(11) Uani 1 1 d .
H9 H -0.2637 0.6686 0.3991 0.075 Uiso 1 1 calc R
C10 C -0.1554(2) 0.6427(3) 0.43883(15) 0.0525(9) Uani 1 1 d .
C11 C -0.0987(3) 0.6937(3) 0.47096(17) 0.0640(11) Uani 1 1 d .
H11 H -0.0522 0.6560 0.4843 0.077 Uiso 1 1 calc R
C12 C -0.1107(3) 0.8007(4) 0.4835(2) 0.0787(14) Uani 1 1 d .
H12 H -0.0727 0.8341 0.5055 0.094 Uiso 1 1 calc R
C13 C -0.1469(2) 0.5261(3) 0.42649(14) 0.0492(9) Uani 1 1 d .
C14 C -0.0715(2) 0.4828(3) 0.41016(15) 0.0520(9) Uani 1 1 d .
C15 C -0.0598(3) 0.3647(3) 0.40296(15) 0.0520(9) Uani 1 1 d .
C16 C -0.0885(3) 0.2893(3) 0.43691(16) 0.0589(10) Uani 1 1 d .
H16 H -0.1152 0.3119 0.4661 0.071 Uiso 1 1 calc R
C17 C -0.0781(3) 0.1812(3) 0.42815(19) 0.0671(12) Uani 1 1 d .
H17 H -0.0982 0.1320 0.4514 0.080 Uiso 1 1 calc R
C18 C -0.0387(3) 0.1449(3) 0.3857(2) 0.0721(13) Uani 1 1 d .
H18 H -0.0328 0.0718 0.3797 0.086 Uiso 1 1 calc R
C19 C -0.0082(3) 0.2190(4) 0.3522(2) 0.0780(14) Uani 1 1 d .
H19 H 0.0188 0.1957 0.3233 0.094 Uiso 1 1 calc R
C20 C -0.0171(3) 0.3268(3) 0.36090(17) 0.0668(12) Uani 1 1 d .
H20 H 0.0058 0.3756 0.3383 0.080 Uiso 1 1 calc R
C21 C 0.0044(3) 0.5505(3) 0.39702(15) 0.0532(10) Uani 1 1 d .
C22 C -0.0043(3) 0.6335(3) 0.36294(14) 0.0507(9) Uani 1 1 d .
H22 H -0.0582 0.6461 0.3486 0.061 Uiso 1 1 calc R
C23 C 0.0648(2) 0.6984(3) 0.34956(14) 0.0477(9) Uani 1 1 d .
C24 C 0.1445(3) 0.6790(3) 0.37126(15) 0.0557(10) Uani 1 1 d .
H24 H 0.1914 0.7220 0.3629 0.067 Uiso 1 1 calc R
C25 C 0.1553(3) 0.5969(3) 0.40502(17) 0.0648(11) Uani 1 1 d .
H25 H 0.2091 0.5852 0.4197 0.078 Uiso 1 1 calc R
C26 C 0.0854(3) 0.5314(3) 0.41717(16) 0.0628(11) Uani 1 1 d .
H26 H 0.0934 0.4744 0.4390 0.075 Uiso 1 1 calc R
C27 C 0.0525(3) 0.7898(3) 0.31469(14) 0.0498(9) Uani 1 1 d .
C28 C -0.0175(3) 0.8586(3) 0.32021(16) 0.0609(11) Uani 1 1 d .
H28 H -0.0597 0.8423 0.3436 0.073 Uiso 1 1 calc R
C29 C -0.0261(3) 0.9501(3) 0.29202(18) 0.0717(13) Uani 1 1 d .
H29 H -0.0741 0.9940 0.2963 0.086 Uiso 1 1 calc R
C30 C 0.0354(4) 0.9766(4) 0.25790(19) 0.0802(15) Uani 1 1 d .
H30 H 0.0303 1.0400 0.2399 0.096 Uiso 1 1 calc R
C31 C 0.1052(4) 0.9098(4) 0.25005(16) 0.0746(13) Uani 1 1 d .
H31 H 0.1467 0.9281 0.2266 0.090 Uiso 1 1 calc R
C32 C 0.1137(3) 0.8146(3) 0.27728(15) 0.0574(10) Uani 1 1 d .
C33 C 0.1844(3) 0.7410(3) 0.26501(16) 0.0608(11) Uani 1 1 d .
C34 C 0.2445(3) 0.5894(4) 0.25185(16) 0.0649(11) Uani 1 1 d .
C35 C 0.2512(3) 0.4723(4) 0.25094(17) 0.0656(12) Uani 1 1 d .
C36 C 0.2137(3) 0.4148(4) 0.2896(2) 0.0827(14) Uani 1 1 d .
H36 H 0.1830 0.4510 0.3141 0.099 Uiso 1 1 calc R
C37 C 0.2213(4) 0.3067(5) 0.2920(2) 0.0982(18) Uani 1 1 d .
H37 H 0.1962 0.2693 0.3182 0.118 Uiso 1 1 calc R
C38 C 0.2663(4) 0.2515(4) 0.2555(2) 0.0986(18) Uani 1 1 d .
H38 H 0.2718 0.1773 0.2573 0.118 Uiso 1 1 calc R
C39 C 0.3027(4) 0.3069(4) 0.2165(2) 0.0833(15) Uani 1 1 d .
H39 H 0.3331 0.2695 0.1922 0.100 Uiso 1 1 calc R
C40 C 0.2949(3) 0.4193(3) 0.21275(17) 0.0649(11) Uani 1 1 d .
C41 C 0.3295(3) 0.4749(3) 0.16845(16) 0.0589(10) Uani 1 1 d .
C42 C 0.2750(3) 0.5338(3) 0.13762(18) 0.0642(12) Uani 1 1 d .
H42 H 0.2167 0.5406 0.1456 0.077 Uiso 1 1 calc R
C43 C 0.3063(3) 0.5819(3) 0.09552(19) 0.0688(12) Uani 1 1 d .
H43 H 0.2691 0.6208 0.0751 0.083 Uiso 1 1 calc R
C44 C 0.3926(3) 0.5733(3) 0.08329(19) 0.0659(11) Uani 1 1 d .
H44 H 0.4129 0.6060 0.0545 0.079 Uiso 1 1 calc R
C45 C 0.4491(3) 0.5168(3) 0.11318(17) 0.0591(10) Uani 1 1 d .
C46 C 0.4167(3) 0.4662(3) 0.15545(17) 0.0630(11) Uani 1 1 d .
H46 H 0.4538 0.4259 0.1754 0.076 Uiso 1 1 calc R
C47 C 0.5446(3) 0.5202(3) 0.10241(17) 0.0620(11) Uani 1 1 d .
C48 C 0.5924(3) 0.4325(3) 0.09993(16) 0.0611(11) Uani 1 1 d .
C49 C 0.5809(3) 0.6304(3) 0.09756(17) 0.0609(11) Uani 1 1 d .
C50 C 0.5621(3) 0.7064(4) 0.1334(2) 0.0789(14) Uani 1 1 d .
H50 H 0.5279 0.6875 0.1604 0.095 Uiso 1 1 calc R
C51 C 0.5935(4) 0.8109(4) 0.1296(3) 0.0912(16) Uani 1 1 d .
H51 H 0.5809 0.8614 0.1541 0.109 Uiso 1 1 calc R
C52 C 0.6430(4) 0.8382(5) 0.0895(3) 0.105(2) Uani 1 1 d .
H52 H 0.6645 0.9077 0.0870 0.126 Uiso 1 1 calc R
C53 C 0.6613(4) 0.7666(5) 0.0538(3) 0.1006(19) Uani 1 1 d .
H53 H 0.6949 0.7868 0.0267 0.121 Uiso 1 1 calc R
C54 C 0.6307(3) 0.6637(4) 0.0571(2) 0.0786(14) Uani 1 1 d .
H54 H 0.6433 0.6150 0.0319 0.094 Uiso 1 1 calc R
C55 C 0.6885(3) 0.4352(3) 0.09267(16) 0.0566(10) Uani 1 1 d .
C56 C 0.7425(3) 0.4950(4) 0.12284(19) 0.0727(13) Uani 1 1 d .
H56 H 0.7186 0.5355 0.1484 0.087 Uiso 1 1 calc R
C57 C 0.8301(4) 0.4964(4) 0.1161(2) 0.0900(16) Uani 1 1 d .
H57 H 0.8652 0.5372 0.1370 0.108 Uiso 1 1 calc R
C58 C 0.8654(4) 0.4378(5) 0.0788(3) 0.0912(18) Uani 1 1 d .
H58 H 0.9248 0.4405 0.0736 0.109 Uiso 1 1 calc R
C59 C 0.8155(4) 0.3754(4) 0.0491(2) 0.0900(18) Uani 1 1 d .
H59 H 0.8408 0.3339 0.0243 0.108 Uiso 1 1 calc R
C60 C 0.7260(3) 0.3737(4) 0.05565(18) 0.0732(13) Uani 1 1 d .
H60 H 0.6915 0.3312 0.0352 0.088 Uiso 1 1 calc R
C61 C 0.5543(3) 0.3211(3) 0.10214(18) 0.0627(11) Uani 1 1 d .
C62 C 0.5842(3) 0.2519(4) 0.1385(2) 0.0839(15) Uani 1 1 d .
H62 H 0.6257 0.2750 0.1612 0.101 Uiso 1 1 calc R
C63 C 0.5523(5) 0.1474(4) 0.1413(3) 0.117(2) Uani 1 1 d .
H63 H 0.5719 0.1007 0.1659 0.140 Uiso 1 1 calc R
C64 C 0.4912(5) 0.1145(5) 0.1069(3) 0.120(3) Uani 1 1 d .
H64 H 0.4687 0.0455 0.1088 0.144 Uiso 1 1 calc R
C65 C 0.4639(4) 0.1804(5) 0.0708(3) 0.0999(19) Uani 1 1 d .
H65 H 0.4240 0.1562 0.0474 0.120 Uiso 1 1 calc R
C66 C 0.4945(3) 0.2833(4) 0.0682(2) 0.0761(13) Uani 1 1 d .
H66 H 0.4747 0.3285 0.0431 0.091 Uiso 1 1 calc R

loop_
_atom_site_aniso_label
_atom_site_aniso_U_11
_atom_site_aniso_U_22
_atom_site_aniso_U_33
_atom_site_aniso_U_23
_atom_site_aniso_U_13
_atom_site_aniso_U_12
C1 0.055(3) 0.066(3) 0.141(5) 0.007(3) 0.005(3) -0.010(2)
N1 0.071(3) 0.072(3) 0.111(4) -0.031(2) 0.031(3) -0.018(2)
O1 0.0529(16) 0.0558(16) 0.0656(18) -0.0084(13) 0.0100(14) -0.0019(12)
C2 0.058(3) 0.068(3) 0.107(4) 0.014(3) 0.019(3) -0.005(2)
N2 0.066(3) 0.083(3) 0.122(4) -0.032(3) 0.026(3) -0.016(2)
C3 0.058(3) 0.056(2) 0.075(3) 0.005(2) 0.005(2) 0.0006(19)
C4 0.053(2) 0.0411(19) 0.066(3) 0.0035(19) -0.001(2) 0.0009(16)
C5 0.067(3) 0.055(2) 0.081(3) -0.006(2) -0.001(2) -0.006(2)
C6 0.069(3) 0.059(3) 0.129(5) -0.012(3) -0.018(3) -0.007(2)
C7 0.095(4) 0.048(2) 0.109(4) -0.008(3) 0.001(3) 0.002(2)
C8 0.079(3) 0.047(2) 0.095(4) 0.005(2) -0.003(3) 0.009(2)
C9 0.061(3) 0.047(2) 0.079(3) 0.009(2) -0.010(2) 0.0016(18)
C10 0.049(2) 0.048(2) 0.060(2) 0.0023(18) 0.0039(19) -0.0030(17)
C11 0.064(3) 0.054(2) 0.073(3) -0.001(2) -0.006(2) -0.0009(19)
C12 0.084(4) 0.061(3) 0.091(4) -0.015(3) -0.010(3) -0.010(2)
C13 0.052(2) 0.0410(19) 0.055(2) 0.0051(17) 0.0030(19) -0.0014(16)
C14 0.050(2) 0.048(2) 0.058(2) 0.0069(18) -0.0002(19) 0.0013(16)
C15 0.054(2) 0.048(2) 0.055(2) 0.0005(18) 0.0024(19) 0.0002(17)
C16 0.061(3) 0.053(2) 0.063(3) 0.005(2) 0.009(2) 0.0041(18)
C17 0.066(3) 0.049(2) 0.086(3) 0.009(2) 0.007(2) 0.0031(19)
C18 0.071(3) 0.053(2) 0.093(4) -0.011(3) 0.001(3) 0.012(2)
C19 0.086(4) 0.073(3) 0.075(3) -0.013(3) 0.017(3) 0.009(2)
C20 0.076(3) 0.061(3) 0.064(3) 0.001(2) 0.011(2) 0.006(2)
C21 0.053(2) 0.050(2) 0.056(2) 0.0025(18) 0.0039(19) 0.0024(17)
C22 0.050(2) 0.049(2) 0.052(2) -0.0037(18) -0.0037(18) 0.0034(16)
C23 0.048(2) 0.045(2) 0.050(2) -0.0004(17) 0.0000(18) -0.0027(15)
C24 0.050(2) 0.059(2) 0.058(2) 0.001(2) 0.000(2) -0.0052(18)
C25 0.049(2) 0.074(3) 0.072(3) 0.006(2) -0.007(2) 0.001(2)
C26 0.060(3) 0.064(3) 0.065(3) 0.015(2) -0.004(2) 0.001(2)
C27 0.055(2) 0.044(2) 0.049(2) -0.0028(17) -0.0009(19) -0.0019(17)
C28 0.066(3) 0.055(2) 0.061(3) -0.001(2) 0.001(2) 0.0035(19)
C29 0.088(3) 0.061(3) 0.066(3) -0.001(2) -0.007(3) 0.016(2)
C30 0.119(4) 0.058(3) 0.064(3) 0.005(2) -0.006(3) 0.011(3)
C31 0.103(4) 0.067(3) 0.053(3) 0.003(2) 0.010(3) -0.011(3)
C32 0.067(3) 0.050(2) 0.055(2) -0.0050(19) 0.003(2) -0.0088(19)
C33 0.069(3) 0.052(2) 0.062(3) -0.006(2) 0.006(2) -0.0117(19)
C34 0.055(3) 0.070(3) 0.070(3) -0.014(2) 0.006(2) -0.002(2)
C35 0.057(3) 0.067(3) 0.072(3) -0.006(2) 0.005(2) -0.001(2)
C36 0.079(3) 0.088(4) 0.080(3) 0.003(3) 0.010(3) 0.003(3)
C37 0.097(4) 0.105(4) 0.092(4) 0.020(4) 0.012(3) 0.001(3)
C38 0.113(5) 0.068(3) 0.115(5) 0.021(3) 0.012(4) 0.009(3)
C39 0.097(4) 0.067(3) 0.086(4) 0.001(3) 0.011(3) 0.019(3)
C40 0.060(3) 0.061(3) 0.074(3) -0.002(2) 0.008(2) 0.003(2)
C41 0.053(2) 0.055(2) 0.069(3) -0.012(2) 0.001(2) 0.0064(18)
C42 0.045(2) 0.058(2) 0.090(3) -0.006(2) -0.006(2) 0.0088(18)
C43 0.054(3) 0.059(2) 0.094(3) 0.007(2) -0.016(2) 0.0070(19)
C44 0.057(3) 0.059(2) 0.082(3) 0.003(2) -0.005(2) 0.0049(19)
C45 0.051(2) 0.061(2) 0.066(3) -0.003(2) 0.002(2) 0.0058(18)
C46 0.054(2) 0.064(3) 0.071(3) -0.006(2) -0.002(2) 0.0183(19)
C47 0.059(3) 0.060(2) 0.067(3) 0.000(2) -0.001(2) 0.0056(19)
C48 0.058(3) 0.060(2) 0.066(3) -0.004(2) 0.000(2) 0.0058(19)
C49 0.058(3) 0.052(2) 0.073(3) -0.002(2) -0.001(2) 0.0061(18)
C50 0.079(3) 0.071(3) 0.087(3) -0.001(3) 0.001(3) -0.004(2)
C51 0.088(4) 0.064(3) 0.121(5) -0.010(3) -0.004(4) -0.001(3)
C52 0.107(5) 0.064(3) 0.145(6) 0.011(4) -0.001(4) -0.014(3)
C53 0.113(5) 0.074(4) 0.115(5) 0.024(4) 0.013(4) -0.013(3)
C54 0.086(4) 0.067(3) 0.083(3) 0.012(3) 0.010(3) 0.004(2)
C55 0.048(2) 0.057(2) 0.065(3) 0.001(2) 0.002(2) 0.0024(18)
C56 0.055(3) 0.080(3) 0.083(3) -0.003(3) -0.006(3) 0.002(2)
C57 0.064(3) 0.094(4) 0.112(5) 0.009(3) -0.011(3) -0.009(3)
C58 0.060(3) 0.095(4) 0.120(5) 0.032(4) 0.014(3) 0.007(3)
C59 0.094(4) 0.083(4) 0.093(4) 0.022(3) 0.042(4) 0.022(3)
C60 0.079(3) 0.066(3) 0.075(3) 0.002(2) 0.018(3) 0.002(2)
C61 0.052(2) 0.053(2) 0.083(3) -0.005(2) -0.001(2) 0.0043(18)
C62 0.076(3) 0.069(3) 0.106(4) 0.013(3) -0.015(3) -0.003(2)
C63 0.117(5) 0.067(3) 0.167(7) 0.032(4) -0.009(5) -0.013(3)
C64 0.107(5) 0.065(4) 0.188(8) -0.011(4) 0.012(5) -0.023(3)
C65 0.069(4) 0.091(4) 0.140(6) -0.032(4) -0.005(4) -0.013(3)
C66 0.060(3) 0.079(3) 0.090(4) -0.018(3) -0.007(3) 0.005(2)

loop_
_atom_type_symbol
_atom_type_description
_atom_type_scat_dispersion_real
_atom_type_scat_dispersion_imag
_atom_type_scat_source
C C 0.0033 0.0016 'International Tables Vol C Tables 4.2.6.8 and 6.1.1.4'
H H 0.0000 0.0000 'International Tables Vol C Tables 4.2.6.8 and 6.1.1.4'
N N 0.0061 0.0033 'International Tables Vol C Tables 4.2.6.8 and 6.1.1.4'
O O 0.0106 0.0060 'International Tables Vol C Tables 4.2.6.8 and 6.1.1.4'

loop_
_geom_angle_atom_site_label_1
_geom_angle_atom_site_label_2
_geom_angle_atom_site_label_3
_geom_angle
C6 C1 C2 119.6(5)
C33 N1 N2 106.6(4)
C33 O1 C34 102.7(3)
C1 C2 C3 120.3(5)
C34 N2 N1 106.9(4)
C4 C3 C2 121.0(5)
C3 C4 C5 117.5(4)
C3 C4 C13 119.7(4)
C5 C4 C13 122.7(4)
C6 C5 C4 120.7(5)
C1 C6 C5 120.9(5)
C8 C7 C12 119.9(4)
C7 C8 C9 119.8(5)
C10 C9 C8 122.0(4)
C9 C10 C11 117.6(4)
C9 C10 C13 120.4(4)
C11 C10 C13 121.9(4)
C10 C11 C12 120.6(4)
C7 C12 C11 120.0(5)
C14 C13 C10 122.3(3)
C14 C13 C4 123.9(3)
C10 C13 C4 113.8(3)
C13 C14 C21 121.9(3)
C13 C14 C15 122.5(3)
C21 C14 C15 115.5(3)
C16 C15 C20 117.3(4)
C16 C15 C14 123.0(3)
C20 C15 C14 119.8(3)
C15 C16 C17 120.9(4)
C18 C17 C16 121.1(4)
C19 C18 C17 118.5(4)
C18 C19 C20 120.8(4)
C15 C20 C19 121.2(4)
C22 C21 C26 118.2(4)
C22 C21 C14 120.3(4)
C26 C21 C14 121.6(3)
C21 C22 C23 122.1(4)
C24 C23 C22 118.3(3)
C24 C23 C27 120.8(3)
C22 C23 C27 120.8(3)
C23 C24 C25 121.0(4)
C24 C25 C26 119.8(4)
C21 C26 C25 120.6(4)
C28 C27 C32 117.6(4)
C28 C27 C23 120.3(3)
C32 C27 C23 122.0(3)
C27 C28 C29 121.8(4)
C30 C29 C28 120.3(4)
C29 C30 C31 120.2(4)
C30 C31 C32 120.3(4)
C31 C32 C27 119.6(4)
C31 C32 C33 118.8(4)
C27 C32 C33 121.5(4)
N1 C33 O1 112.2(4)
N1 C33 C32 129.8(4)
O1 C33 C32 117.9(3)
N2 C34 O1 111.5(4)
N2 C34 C35 130.8(4)
O1 C34 C35 117.7(4)
C40 C35 C36 120.6(4)
C40 C35 C34 121.2(4)
C36 C35 C34 118.2(4)
C37 C36 C35 120.8(5)
C36 C37 C38 120.3(5)
C39 C38 C37 119.8(5)
C38 C39 C40 121.1(5)
C35 C40 C39 117.4(4)
C35 C40 C41 123.1(4)
C39 C40 C41 119.4(4)
C42 C41 C46 118.4(4)
C42 C41 C40 120.5(4)
C46 C41 C40 121.1(4)
C43 C42 C41 120.6(4)
C42 C43 C44 120.4(4)
C45 C44 C43 120.8(4)
C44 C45 C46 118.6(4)
C44 C45 C47 119.6(4)
C46 C45 C47 121.6(4)
C41 C46 C45 121.2(4)
C48 C47 C49 123.2(4)
C48 C47 C45 122.3(4)
C49 C47 C45 114.4(3)
C47 C48 C55 122.8(4)
C47 C48 C61 122.8(4)
C55 C48 C61 114.4(3)
C50 C49 C54 117.1(4)
C50 C49 C47 119.4(4)
C54 C49 C47 123.4(4)
C49 C50 C51 121.0(5)
C50 C51 C52 119.1(5)
C53 C52 C51 121.2(5)
C52 C53 C54 120.2(6)
C53 C54 C49 121.3(5)
C56 C55 C60 117.9(4)
C56 C55 C48 122.3(4)
C60 C55 C48 119.8(4)
C57 C56 C55 121.8(5)
C58 C57 C56 119.4(6)
C57 C58 C59 121.1(5)
C58 C59 C60 119.8(5)
C55 C60 C59 120.0(5)
C62 C61 C66 118.4(4)
C62 C61 C48 118.3(4)
C66 C61 C48 123.3(4)
C61 C62 C63 120.3(6)
C64 C63 C62 118.8(6)
C65 C64 C63 121.1(6)
C64 C65 C66 120.3(6)
C65 C66 C61 121.1(5)

loop_
_geom_bond_atom_site_label_1
_geom_bond_atom_site_label_2
_geom_bond_distance
C1 C6 1.365(8)
C1 C2 1.366(8)
N1 C33 1.276(5)
N1 N2 1.394(6)
O1 C33 1.372(4)
O1 C34 1.361(5)
C2 C3 1.375(6)
N2 C34 1.294(5)
C3 C4 1.398(6)
C4 C5 1.385(6)
C4 C13 1.486(5)
C5 C6 1.377(6)
C7 C8 1.364(7)
C7 C12 1.378(7)
C8 C9 1.368(6)
C9 C10 1.385(6)
C10 C11 1.383(6)
C10 C13 1.496(5)
C11 C12 1.388(6)
C13 C14 1.357(5)
C14 C21 1.488(5)
C14 C15 1.496(5)
C15 C16 1.383(5)
C15 C20 1.392(6)
C16 C17 1.376(5)
C17 C18 1.372(6)
C18 C19 1.373(6)
C19 C20 1.371(6)
C21 C22 1.388(5)
C21 C26 1.383(6)
C22 C23 1.387(5)
C23 C24 1.382(5)
C23 C27 1.487(5)
C24 C25 1.377(6)
C25 C26 1.393(6)
C27 C28 1.388(5)
C27 C32 1.416(5)
C28 C29 1.375(6)
C29 C30 1.363(7)
C30 C31 1.378(7)
C31 C32 1.400(6)
C32 C33 1.466(6)
C34 C35 1.462(6)
C35 C40 1.396(6)
C35 C36 1.390(6)
C36 C37 1.354(7)
C37 C38 1.386(8)
C38 C39 1.376(7)
C39 C40 1.410(6)
C40 C41 1.478(6)
C41 C42 1.389(6)
C41 C46 1.397(5)
C42 C43 1.370(6)
C43 C44 1.379(6)
C44 C45 1.377(6)
C45 C46 1.393(6)
C45 C47 1.505(6)
C47 C48 1.321(5)
C47 C49 1.490(6)
C48 C55 1.500(6)
C48 C61 1.508(6)
C49 C50 1.382(6)
C49 C54 1.397(6)
C50 C51 1.393(7)
C51 C52 1.366(8)
C52 C53 1.342(8)
C53 C54 1.369(7)
C55 C56 1.380(6)
C55 C60 1.384(6)
C56 C57 1.366(7)
C57 C58 1.356(8)
C58 C59 1.355(8)
C59 C60 1.395(7)
C61 C62 1.381(7)
C61 C66 1.379(6)
C62 C63 1.394(7)
C63 C64 1.381(10)
C64 C65 1.337(9)
C65 C66 1.369(7)
